data_4344863
loop_
_publ_author_name
'Huang, Kexuan'
'Martin, Caleb D.'

_publ_section_title
;
 Peculiar Reactivity of Isothiocyanates with Pentaphenylborole.
;
_journal_issue 1
_journal_name_full 'Inorganic chemistry'
_journal_page_first 330
_journal_paper_doi 10.1021/acs.inorgchem.5b02469
_journal_volume 55
_journal_year 2015
_chemical_formula_sum 'C42 H32 B N O S'
_chemical_formula_weight 609.55
_chemical_name_systematic
;
 ?
;
_space_group_crystal_system monoclinic
_space_group_IT_number 14
_space_group_name_Hall '-P 2yn'
_space_group_name_H-M_alt 'P 1 21/n 1'
_symmetry_space_group_name_Hall '-P 2yn'
_symmetry_space_group_name_H-M 'P 1 21/n 1'
_atom_sites_solution_hydrogens geom
_audit_creation_method SHELXL-2013
_cell_angle_alpha 90
_cell_angle_beta 114.393(3)
_cell_angle_gamma 90
_cell_formula_units_Z 4
_cell_length_a 17.5032(15)
_cell_length_b 10.1762(8)
_cell_length_c 20.3520(17)
_cell_measurement_temperature 150(2)
_cell_volume 3301.4(5)
_computing_cell_refinement 'Bruker SAINT'
_computing_data_collection 'Bruker APEX2'
_computing_data_reduction 'Bruker SAINT'
_computing_molecular_graphics 'Bruker SHELXTL'
_computing_publication_material 'Bruker SHELXTL'
_computing_structure_refinement 'SHELXL-2013 (Sheldrick, 2013)'
_computing_structure_solution 'SHELXS-97 (Sheldrick 2008)'
_diffrn_ambient_temperature 150(2)
_diffrn_measured_fraction_theta_full 0.999
_diffrn_measured_fraction_theta_max 0.998
_diffrn_measurement_device_type 'Bruker APEX-II CCD'
_diffrn_measurement_method '\f and \w scans'
_diffrn_radiation_type MoK\a
_diffrn_radiation_wavelength 0.71073
_diffrn_reflns_av_R_equivalents 0.1425
_diffrn_reflns_av_unetI/netI 0.0502
_diffrn_reflns_laue_measured_fraction_full 0.999
_diffrn_reflns_laue_measured_fraction_max 0.998
_diffrn_reflns_limit_h_max 22
_diffrn_reflns_limit_h_min -22
_diffrn_reflns_limit_k_max 13
_diffrn_reflns_limit_k_min -13
_diffrn_reflns_limit_l_max 26
_diffrn_reflns_limit_l_min -26
_diffrn_reflns_number 91980
_diffrn_reflns_point_group_measured_fraction_full 0.999
_diffrn_reflns_point_group_measured_fraction_max 0.998
_diffrn_reflns_theta_full 25.242
_diffrn_reflns_theta_max 27.161
_diffrn_reflns_theta_min 2.283
_exptl_absorpt_coefficient_mu 0.133
_exptl_absorpt_correction_T_max 0.968
_exptl_absorpt_correction_T_min 0.947
_exptl_absorpt_correction_type multi-scan
_exptl_absorpt_process_details SADABs
_exptl_crystal_colour yellow
_exptl_crystal_density_diffrn 1.226
_exptl_crystal_description block
_exptl_crystal_F_000 1280
_exptl_crystal_size_max 0.426
_exptl_crystal_size_mid 0.340
_exptl_crystal_size_min 0.243
_refine_diff_density_max 0.358
_refine_diff_density_min -0.296
_refine_diff_density_rms 0.056
_refine_ls_extinction_method none
_refine_ls_goodness_of_fit_ref 1.040
_refine_ls_hydrogen_treatment constr
_refine_ls_matrix_type full
_refine_ls_number_parameters 416
_refine_ls_number_reflns 7310
_refine_ls_number_restraints 0
_refine_ls_restrained_S_all 1.040
_refine_ls_R_factor_all 0.0805
_refine_ls_R_factor_gt 0.0537
_refine_ls_shift/su_max 0.001
_refine_ls_shift/su_mean 0.000
_refine_ls_structure_factor_coef Fsqd
_refine_ls_weighting_details 'w=1/[\s^2^(Fo^2^)+(0.0680P)^2^+1.3019P] where P=(Fo^2^+2Fc^2^)/3'
_refine_ls_weighting_scheme calc
_refine_ls_wR_factor_gt 0.1266
_refine_ls_wR_factor_ref 0.1411
_reflns_Friedel_coverage 0.000
_reflns_number_gt 5387
_reflns_number_total 7310
_reflns_threshold_expression 'I > 2\s(I)'
_cod_data_source_file ic5b02469_si_002.cif
_cod_data_source_block 7PhOCH3
_cod_database_code 4344863
_shelx_space_group_comment
;
The symmetry employed for this shelxl refinement is uniquely defined
by the following loop, which should always be used as a source of
symmetry information in preference to the above space-group names.
They are only intended as comments.
;
_shelx_estimated_absorpt_t_min 0.946
_shelx_estimated_absorpt_t_max 0.969
_shelxl_version_number 2013-4

loop_
_space_group_symop_operation_xyz
'x, y, z'
'-x+1/2, y+1/2, -z+1/2'
'-x, -y, -z'
'x-1/2, -y-1/2, z-1/2'

loop_
_atom_site_label
_atom_site_type_symbol
_atom_site_fract_x
_atom_site_fract_y
_atom_site_fract_z
_atom_site_U_iso_or_equiv
_atom_site_adp_type
_atom_site_occupancy
_atom_site_site_symmetry_order
_atom_site_calc_flag
_atom_site_refinement_flags_posn
_atom_site_refinement_flags_adp
S1 S -0.05121(3) 1.13742(5) 0.15534(3) 0.03942(16) Uani 1 1 d . .
O1 O 0.19418(8) 1.42020(13) 0.43177(7) 0.0345(3) Uani 1 1 d . .
N1 N 0.00739(8) 0.99199(14) 0.27649(7) 0.0214(3) Uani 1 1 d . .
C67 C 0.28347(12) 1.4158(2) 0.46446(11) 0.0387(5) Uani 1 1 d . .
H1 H 0.3021 1.3455 0.5006 0.058 Uiso 1 1 calc R U
H3 H 0.3054 1.5002 0.4878 0.058 Uiso 1 1 calc R U
H33 H 0.3044 1.3987 0.4274 0.058 Uiso 1 1 calc R U
C64 C 0.15279(11) 1.30966(17) 0.39651(9) 0.0254(4) Uani 1 1 d . .
C63 C 0.06587(12) 1.31709(18) 0.36557(11) 0.0323(4) Uani 1 1 d . .
H30 H 0.0390 1.3950 0.3707 0.039 Uiso 1 1 calc R U
C62 C 0.01839(12) 1.21254(18) 0.32754(11) 0.0310(4) Uani 1 1 d . .
H31 H -0.0411 1.2178 0.3073 0.037 Uiso 1 1 calc R U
C61 C 0.05738(11) 1.09906(16) 0.31864(9) 0.0214(4) Uani 1 1 d . .
C5 C -0.04649(10) 1.00893(18) 0.20615(9) 0.0243(4) Uani 1 1 d . .
C4 C -0.10731(10) 0.89741(17) 0.17759(9) 0.0226(4) Uani 1 1 d . .
C3 C -0.08457(10) 0.77999(17) 0.16009(9) 0.0229(4) Uani 1 1 d . .
C31 C -0.14452(11) 0.67189(18) 0.12469(9) 0.0251(4) Uani 1 1 d . .
C32 C -0.12339(12) 0.54284(19) 0.14800(10) 0.0307(4) Uani 1 1 d . .
H21 H -0.0705 0.5246 0.1863 0.037 Uiso 1 1 calc R U
C33 C -0.17872(14) 0.4410(2) 0.11583(12) 0.0393(5) Uani 1 1 d . .
H22 H -0.1640 0.3536 0.1327 0.047 Uiso 1 1 calc R U
C34 C -0.25514(14) 0.4659(2) 0.05933(12) 0.0447(6) Uani 1 1 d . .
H2 H -0.2931 0.3959 0.0375 0.054 Uiso 1 1 calc R U
C65 C 0.19196(11) 1.19580(18) 0.38983(10) 0.0274(4) Uani 1 1 d . .
H4 H 0.2514 1.1889 0.4120 0.033 Uiso 1 1 calc R U
C66 C 0.14348(11) 1.09139(17) 0.35034(9) 0.0258(4) Uani 1 1 d . .
H32 H 0.1703 1.0134 0.3452 0.031 Uiso 1 1 calc R U
C2 C 0.00594(10) 0.75398(17) 0.17847(9) 0.0231(4) Uani 1 1 d . .
C21 C 0.02731(11) 0.70734(19) 0.11863(9) 0.0267(4) Uani 1 1 d . .
C26 C -0.00629(12) 0.7727(2) 0.05282(10) 0.0397(5) Uani 1 1 d . .
H9 H -0.0444 0.8433 0.0458 0.048 Uiso 1 1 calc R U
C25 C 0.01554(14) 0.7355(3) -0.00270(11) 0.0530(7) Uani 1 1 d . .
H8 H -0.0068 0.7818 -0.0472 0.064 Uiso 1 1 calc R U
C24 C 0.06907(14) 0.6324(3) 0.00620(12) 0.0516(7) Uani 1 1 d . .
H5 H 0.0840 0.6077 -0.0320 0.062 Uiso 1 1 calc R U
C23 C 0.10138(13) 0.5644(2) 0.07048(13) 0.0437(6) Uani 1 1 d . .
H7 H 0.1376 0.4916 0.0762 0.052 Uiso 1 1 calc R U
C22 C 0.08097(12) 0.6022(2) 0.12718(11) 0.0330(4) Uani 1 1 d . .
H6 H 0.1039 0.5559 0.1717 0.040 Uiso 1 1 calc R U
C1 C 0.06163(10) 0.77930(17) 0.24627(9) 0.0219(4) Uani 1 1 d . .
C11 C 0.15432(11) 0.77915(17) 0.26707(9) 0.0235(4) Uani 1 1 d . .
C15 C 0.29569(14) 0.7067(2) 0.33819(16) 0.0573(7) Uani 1 1 d . .
H13 H 0.3334 0.6537 0.3762 0.069 Uiso 1 1 calc R U
C14 C 0.32576(13) 0.7848(2) 0.29894(14) 0.0466(6) Uani 1 1 d . .
H12 H 0.3839 0.7852 0.3092 0.056 Uiso 1 1 calc R U
C13 C 0.27138(13) 0.8615(2) 0.24525(11) 0.0389(5) Uani 1 1 d . .
H11 H 0.2920 0.9171 0.2188 0.047 Uiso 1 1 calc R U
C12 C 0.18613(12) 0.8595(2) 0.22868(10) 0.0317(4) Uani 1 1 d . .
H10 H 0.1490 0.9134 0.1908 0.038 Uiso 1 1 calc R U
C71 C 0.02716(11) 0.80127(16) 0.36966(9) 0.0222(4) Uani 1 1 d . .
C72 C 0.06090(12) 0.67949(18) 0.39924(10) 0.0297(4) Uani 1 1 d . .
H15 H 0.0845 0.6253 0.3744 0.036 Uiso 1 1 calc R U
C73 C 0.06094(14) 0.63549(19) 0.46347(11) 0.0356(5) Uani 1 1 d . .
H19 H 0.0858 0.5535 0.4831 0.043 Uiso 1 1 calc R U
C74 C 0.02447(14) 0.7118(2) 0.49900(11) 0.0377(5) Uani 1 1 d . .
H18 H 0.0253 0.6829 0.5437 0.045 Uiso 1 1 calc R U
C75 C -0.01313(13) 0.8300(2) 0.46967(10) 0.0339(5) Uani 1 1 d . .
H16 H -0.0402 0.8803 0.4932 0.041 Uiso 1 1 calc R U
C76 C -0.01141(12) 0.87513(17) 0.40597(10) 0.0267(4) Uani 1 1 d . .
H17 H -0.0366 0.9571 0.3866 0.032 Uiso 1 1 calc R U
C36 C -0.22143(12) 0.6946(2) 0.06712(11) 0.0355(5) Uani 1 1 d . .
H24 H -0.2366 0.7816 0.0498 0.043 Uiso 1 1 calc R U
C35 C -0.27603(14) 0.5926(2) 0.03469(12) 0.0449(5) Uani 1 1 d . .
H23 H -0.3282 0.6098 -0.0047 0.054 Uiso 1 1 calc R U
C41 C -0.19160(10) 0.92431(18) 0.17750(9) 0.0249(4) Uani 1 1 d . .
C46 C -0.24101(12) 1.03091(19) 0.14270(11) 0.0322(4) Uani 1 1 d . .
H29 H -0.2229 1.0891 0.1155 0.039 Uiso 1 1 calc R U
C45 C -0.31722(13) 1.0533(2) 0.14736(12) 0.0431(5) Uani 1 1 d . .
H28 H -0.3511 1.1260 0.1229 0.052 Uiso 1 1 calc R U
C44 C -0.34341(13) 0.9701(3) 0.18739(13) 0.0475(6) Uani 1 1 d . .
H27 H -0.3951 0.9860 0.1909 0.057 Uiso 1 1 calc R U
C43 C -0.29499(14) 0.8642(2) 0.22212(13) 0.0456(6) Uani 1 1 d . .
H26 H -0.3133 0.8069 0.2495 0.055 Uiso 1 1 calc R U
C42 C -0.21954(12) 0.8406(2) 0.21738(11) 0.0336(4) Uani 1 1 d . .
H25 H -0.1865 0.7669 0.2414 0.040 Uiso 1 1 calc R U
C16 C 0.21052(12) 0.7050(2) 0.32256(13) 0.0435(5) Uani 1 1 d . .
H14 H 0.1908 0.6517 0.3506 0.052 Uiso 1 1 calc R U
B1 B 0.03002(11) 0.85173(19) 0.29944(10) 0.0207(4) Uani 1 1 d . .

loop_
_atom_site_aniso_label
_atom_site_aniso_U_11
_atom_site_aniso_U_22
_atom_site_aniso_U_33
_atom_site_aniso_U_23
_atom_site_aniso_U_13
_atom_site_aniso_U_12
S1 0.0335(3) 0.0428(3) 0.0330(3) 0.0178(2) 0.0048(2) -0.0085(2)
O1 0.0304(7) 0.0246(7) 0.0443(8) -0.0077(6) 0.0114(6) -0.0014(6)
N1 0.0205(7) 0.0242(8) 0.0204(7) 0.0018(6) 0.0093(6) 0.0015(6)
C67 0.0319(11) 0.0356(11) 0.0397(11) -0.0086(9) 0.0056(9) -0.0055(9)
C64 0.0291(9) 0.0221(9) 0.0251(9) -0.0002(7) 0.0114(8) -0.0014(7)
C63 0.0307(10) 0.0212(9) 0.0475(12) -0.0024(8) 0.0188(9) 0.0055(8)
C62 0.0222(9) 0.0279(10) 0.0433(11) 0.0000(8) 0.0139(8) 0.0030(8)
C61 0.0238(9) 0.0213(9) 0.0201(8) 0.0024(7) 0.0103(7) 0.0006(7)
C5 0.0203(8) 0.0291(9) 0.0255(9) 0.0033(7) 0.0114(7) 0.0020(7)
C4 0.0203(8) 0.0297(9) 0.0179(8) 0.0051(7) 0.0080(7) 0.0012(7)
C3 0.0215(9) 0.0317(10) 0.0172(8) 0.0040(7) 0.0098(7) 0.0020(7)
C31 0.0260(9) 0.0326(10) 0.0219(8) -0.0039(7) 0.0151(7) -0.0001(8)
C32 0.0319(10) 0.0350(11) 0.0297(10) -0.0029(8) 0.0174(8) 0.0007(8)
C33 0.0527(13) 0.0301(11) 0.0498(13) -0.0075(9) 0.0358(11) -0.0039(9)
C34 0.0417(13) 0.0469(13) 0.0523(13) -0.0247(11) 0.0262(11) -0.0174(10)
C65 0.0223(9) 0.0292(10) 0.0286(9) -0.0011(8) 0.0085(8) 0.0040(7)
C66 0.0244(9) 0.0243(9) 0.0263(9) -0.0027(7) 0.0082(7) 0.0058(7)
C2 0.0217(9) 0.0279(9) 0.0221(8) 0.0019(7) 0.0115(7) 0.0026(7)
C21 0.0211(9) 0.0381(11) 0.0233(9) -0.0070(8) 0.0115(7) -0.0076(8)
C26 0.0273(10) 0.0680(15) 0.0248(10) 0.0015(10) 0.0118(8) -0.0020(10)
C25 0.0349(12) 0.104(2) 0.0232(10) -0.0055(12) 0.0150(9) -0.0176(13)
C24 0.0399(13) 0.0902(19) 0.0387(12) -0.0327(13) 0.0302(11) -0.0289(13)
C23 0.0362(11) 0.0514(13) 0.0559(14) -0.0301(11) 0.0315(11) -0.0176(10)
C22 0.0293(10) 0.0375(11) 0.0370(10) -0.0122(9) 0.0185(9) -0.0064(8)
C1 0.0222(9) 0.0234(9) 0.0209(8) 0.0018(7) 0.0097(7) 0.0046(7)
C11 0.0222(9) 0.0251(9) 0.0244(9) -0.0053(7) 0.0109(7) 0.0019(7)
C15 0.0250(11) 0.0521(14) 0.0824(18) 0.0240(13) 0.0096(12) 0.0079(10)
C14 0.0241(10) 0.0415(12) 0.0752(16) -0.0073(12) 0.0217(11) -0.0012(9)
C13 0.0317(11) 0.0504(13) 0.0395(11) -0.0103(10) 0.0197(9) -0.0121(10)
C12 0.0286(10) 0.0388(11) 0.0262(9) -0.0016(8) 0.0100(8) -0.0036(8)
C71 0.0263(9) 0.0204(9) 0.0214(8) -0.0028(7) 0.0113(7) -0.0021(7)
C72 0.0424(11) 0.0234(9) 0.0306(10) -0.0001(8) 0.0223(9) 0.0030(8)
C73 0.0537(13) 0.0234(10) 0.0348(11) 0.0070(8) 0.0233(10) 0.0041(9)
C74 0.0570(13) 0.0349(11) 0.0295(10) 0.0008(9) 0.0263(10) -0.0068(10)
C75 0.0456(12) 0.0339(11) 0.0336(10) -0.0066(8) 0.0278(10) -0.0025(9)
C76 0.0322(10) 0.0221(9) 0.0305(9) -0.0015(7) 0.0175(8) 0.0008(7)
C36 0.0312(10) 0.0390(11) 0.0312(10) -0.0042(9) 0.0077(8) 0.0007(9)
C35 0.0336(11) 0.0521(14) 0.0420(12) -0.0158(11) 0.0085(10) -0.0058(10)
C41 0.0202(9) 0.0299(10) 0.0238(9) -0.0059(7) 0.0082(7) -0.0022(7)
C46 0.0272(10) 0.0311(10) 0.0354(10) -0.0045(8) 0.0101(8) 0.0022(8)
C45 0.0280(10) 0.0462(13) 0.0491(13) -0.0120(11) 0.0097(10) 0.0102(9)
C44 0.0275(11) 0.0679(16) 0.0537(14) -0.0220(12) 0.0234(10) -0.0037(11)
C43 0.0337(11) 0.0646(15) 0.0478(13) -0.0065(11) 0.0262(10) -0.0077(11)
C42 0.0282(10) 0.0422(11) 0.0344(10) 0.0010(9) 0.0169(9) -0.0020(9)
C16 0.0238(10) 0.0472(13) 0.0553(14) 0.0178(11) 0.0120(10) 0.0023(9)
B1 0.0150(9) 0.0238(10) 0.0210(9) -0.0016(8) 0.0051(7) -0.0013(7)

loop_
_atom_type_symbol
_atom_type_description
_atom_type_scat_dispersion_real
_atom_type_scat_dispersion_imag
_atom_type_scat_source
C C 0.0033 0.0016 'International Tables Vol C Tables 4.2.6.8 and 6.1.1.4'
H H 0.0000 0.0000 'International Tables Vol C Tables 4.2.6.8 and 6.1.1.4'
N N 0.0061 0.0033 'International Tables Vol C Tables 4.2.6.8 and 6.1.1.4'
O O 0.0106 0.0060 'International Tables Vol C Tables 4.2.6.8 and 6.1.1.4'
B B 0.0013 0.0007 'International Tables Vol C Tables 4.2.6.8 and 6.1.1.4'
S S 0.1246 0.1234 'International Tables Vol C Tables 4.2.6.8 and 6.1.1.4'

loop_
_geom_angle_atom_site_label_1
_geom_angle_atom_site_label_2
_geom_angle_atom_site_label_3
_geom_angle
C64 O1 C67 117.38(14)
C5 N1 C61 121.19(14)
C5 N1 B1 115.23(14)
C61 N1 B1 121.11(13)
O1 C67 H1 109.5
O1 C67 H3 109.5
H1 C67 H3 109.5
O1 C67 H33 109.5
H1 C67 H33 109.5
H3 C67 H33 109.5
O1 C64 C65 124.33(16)
O1 C64 C63 115.88(15)
C65 C64 C63 119.79(16)
C62 C63 C64 120.52(17)
C62 C63 H30 119.7
C64 C63 H30 119.7
C63 C62 C61 120.05(17)
C63 C62 H31 120.0
C61 C62 H31 120.0
C66 C61 C62 119.20(16)
C66 C61 N1 121.05(15)
C62 C61 N1 119.76(15)
N1 C5 C4 112.61(14)
N1 C5 S1 126.42(14)
C4 C5 S1 120.92(13)
C3 C4 C5 122.13(15)
C3 C4 C41 123.85(16)
C5 C4 C41 113.75(14)
C4 C3 C31 123.80(15)
C4 C3 C2 119.18(16)
C31 C3 C2 117.00(15)
C36 C31 C32 118.12(17)
C36 C31 C3 121.99(17)
C32 C31 C3 119.87(16)
C33 C32 C31 120.59(19)
C33 C32 H21 119.7
C31 C32 H21 119.7
C34 C33 C32 120.3(2)
C34 C33 H22 119.8
C32 C33 H22 119.8
C35 C34 C33 119.7(2)
C35 C34 H2 120.2
C33 C34 H2 120.2
C64 C65 C66 119.27(16)
C64 C65 H4 120.4
C66 C65 H4 120.4
C61 C66 C65 121.13(16)
C61 C66 H32 119.4
C65 C66 H32 119.4
C1 C2 C21 125.36(15)
C1 C2 C3 117.86(15)
C21 C2 C3 116.72(14)
C22 C21 C26 119.04(17)
C22 C21 C2 121.90(17)
C26 C21 C2 119.05(17)
C25 C26 C21 120.3(2)
C25 C26 H9 119.8
C21 C26 H9 119.8
C24 C25 C26 120.4(2)
C24 C25 H8 119.8
C26 C25 H8 119.8
C25 C24 C23 120.06(19)
C25 C24 H5 120.0
C23 C24 H5 120.0
C24 C23 C22 120.1(2)
C24 C23 H7 120.0
C22 C23 H7 120.0
C21 C22 C23 120.1(2)
C21 C22 H6 120.0
C23 C22 H6 120.0
C2 C1 C11 122.07(15)
C2 C1 B1 118.67(15)
C11 C1 B1 116.74(14)
C16 C11 C12 117.74(17)
C16 C11 C1 123.77(16)
C12 C11 C1 118.49(16)
C14 C15 C16 120.4(2)
C14 C15 H13 119.8
C16 C15 H13 119.8
C13 C14 C15 119.28(19)
C13 C14 H12 120.4
C15 C14 H12 120.4
C14 C13 C12 120.82(19)
C14 C13 H11 119.6
C12 C13 H11 119.6
C13 C12 C11 120.67(19)
C13 C12 H10 119.7
C11 C12 H10 119.7
C72 C71 C76 117.17(15)
C72 C71 B1 121.72(15)
C76 C71 B1 121.09(15)
C73 C72 C71 122.00(17)
C73 C72 H15 119.0
C71 C72 H15 119.0
C72 C73 C74 119.50(18)
C72 C73 H19 120.3
C74 C73 H19 120.3
C75 C74 C73 120.19(17)
C75 C74 H18 119.9
C73 C74 H18 119.9
C74 C75 C76 120.09(17)
C74 C75 H16 120.0
C76 C75 H16 120.0
C75 C76 C71 120.94(17)
C75 C76 H17 119.5
C71 C76 H17 119.5
C35 C36 C31 121.1(2)
C35 C36 H24 119.5
C31 C36 H24 119.5
C34 C35 C36 120.2(2)
C34 C35 H23 119.9
C36 C35 H23 119.9
C46 C41 C42 118.68(17)
C46 C41 C4 123.33(16)
C42 C41 C4 117.93(16)
C41 C46 C45 120.39(19)
C41 C46 H29 119.8
C45 C46 H29 119.8
C44 C45 C46 120.0(2)
C44 C45 H28 120.0
C46 C45 H28 120.0
C43 C44 C45 120.09(19)
C43 C44 H27 120.0
C45 C44 H27 120.0
C44 C43 C42 120.3(2)
C44 C43 H26 119.9
C42 C43 H26 119.9
C43 C42 C41 120.5(2)
C43 C42 H25 119.8
C41 C42 H25 119.8
C11 C16 C15 121.1(2)
C11 C16 H14 119.5
C15 C16 H14 119.5
N1 B1 C71 120.00(15)
N1 B1 C1 110.53(14)
C71 B1 C1 129.27(15)

loop_
_geom_bond_atom_site_label_1
_geom_bond_atom_site_label_2
_geom_bond_distance
S1 C5 1.6477(18)
O1 C64 1.370(2)
O1 C67 1.424(2)
N1 C5 1.361(2)
N1 C61 1.438(2)
N1 B1 1.503(2)
C67 H1 0.9800
C67 H3 0.9800
C67 H33 0.9800
C64 C65 1.381(2)
C64 C63 1.388(3)
C63 C62 1.375(3)
C63 H30 0.9500
C62 C61 1.391(2)
C62 H31 0.9500
C61 C66 1.375(2)
C5 C4 1.499(2)
C4 C3 1.353(2)
C4 C41 1.500(2)
C3 C31 1.485(3)
C3 C2 1.493(2)
C31 C36 1.391(3)
C31 C32 1.393(3)
C32 C33 1.384(3)
C32 H21 0.9500
C33 C34 1.380(3)
C33 H22 0.9500
C34 C35 1.377(3)
C34 H2 0.9500
C65 C66 1.390(3)
C65 H4 0.9500
C66 H32 0.9500
C2 C1 1.345(2)
C2 C21 1.492(2)
C21 C22 1.386(3)
C21 C26 1.390(3)
C26 C25 1.387(3)
C26 H9 0.9500
C25 C24 1.368(4)
C25 H8 0.9500
C24 C23 1.378(4)
C24 H5 0.9500
C23 C22 1.396(3)
C23 H7 0.9500
C22 H6 0.9500
C1 C11 1.498(2)
C1 B1 1.586(2)
C11 C16 1.377(3)
C11 C12 1.396(3)
C15 C14 1.376(3)
C15 C16 1.390(3)
C15 H13 0.9500
C14 C13 1.360(3)
C14 H12 0.9500
C13 C12 1.387(3)
C13 H11 0.9500
C12 H10 0.9500
C71 C72 1.398(2)
C71 C76 1.407(2)
C71 B1 1.539(2)
C72 C73 1.382(3)
C72 H15 0.9500
C73 C74 1.384(3)
C73 H19 0.9500
C74 C75 1.382(3)
C74 H18 0.9500
C75 C76 1.388(3)
C75 H16 0.9500
C76 H17 0.9500
C36 C35 1.380(3)
C36 H24 0.9500
C35 H23 0.9500
C41 C46 1.386(3)
C41 C42 1.397(3)
C46 C45 1.395(3)
C46 H29 0.9500
C45 C44 1.378(3)
C45 H28 0.9500
C44 C43 1.372(3)
C44 H27 0.9500
C43 C42 1.384(3)
C43 H26 0.9500
C42 H25 0.9500
C16 H14 0.9500

loop_
_geom_torsion_atom_site_label_1
_geom_torsion_atom_site_label_2
_geom_torsion_atom_site_label_3
_geom_torsion_atom_site_label_4
_geom_torsion
C67 O1 C64 C65 -1.0(3)
C67 O1 C64 C63 179.73(17)
O1 C64 C63 C62 178.53(17)
C65 C64 C63 C62 -0.8(3)
C64 C63 C62 C61 -1.2(3)
C63 C62 C61 C66 2.2(3)
C63 C62 C61 N1 -177.65(17)
C5 N1 C61 C66 -121.46(18)
B1 N1 C61 C66 39.8(2)
C5 N1 C61 C62 58.4(2)
B1 N1 C61 C62 -140.32(17)
C61 N1 C5 C4 -165.69(14)
B1 N1 C5 C4 31.98(19)
C61 N1 C5 S1 11.8(2)
B1 N1 C5 S1 -150.56(14)
N1 C5 C4 C3 -75.9(2)
S1 C5 C4 C3 106.51(17)
N1 C5 C4 C41 98.39(17)
S1 C5 C4 C41 -79.23(17)
C5 C4 C3 C31 -173.45(15)
C41 C4 C3 C31 12.9(3)
C5 C4 C3 C2 8.1(2)
C41 C4 C3 C2 -165.59(15)
C4 C3 C31 C36 44.0(2)
C2 C3 C31 C36 -137.51(17)
C4 C3 C31 C32 -137.52(18)
C2 C3 C31 C32 41.0(2)
C36 C31 C32 C33 -1.8(3)
C3 C31 C32 C33 179.67(16)
C31 C32 C33 C34 1.1(3)
C32 C33 C34 C35 0.4(3)
O1 C64 C65 C66 -177.48(16)
C63 C64 C65 C66 1.8(3)
C62 C61 C66 C65 -1.2(3)
N1 C61 C66 C65 178.64(15)
C64 C65 C66 C61 -0.8(3)
C4 C3 C2 C1 49.7(2)
C31 C3 C2 C1 -128.91(17)
C4 C3 C2 C21 -127.71(17)
C31 C3 C2 C21 53.7(2)
C1 C2 C21 C22 49.1(3)
C3 C2 C21 C22 -133.74(18)
C1 C2 C21 C26 -129.6(2)
C3 C2 C21 C26 47.5(2)
C22 C21 C26 C25 -1.8(3)
C2 C21 C26 C25 176.97(19)
C21 C26 C25 C24 1.3(3)
C26 C25 C24 C23 0.3(3)
C25 C24 C23 C22 -1.4(3)
C26 C21 C22 C23 0.8(3)
C2 C21 C22 C23 -177.98(17)
C24 C23 C22 C21 0.8(3)
C21 C2 C1 C11 7.9(3)
C3 C2 C1 C11 -169.19(15)
C21 C2 C1 B1 169.36(16)
C3 C2 C1 B1 -7.8(2)
C2 C1 C11 C16 -125.7(2)
B1 C1 C11 C16 72.5(2)
C2 C1 C11 C12 54.9(2)
B1 C1 C11 C12 -106.82(18)
C16 C15 C14 C13 0.8(4)
C15 C14 C13 C12 -1.5(3)
C14 C13 C12 C11 0.3(3)
C16 C11 C12 C13 1.5(3)
C1 C11 C12 C13 -179.13(17)
C76 C71 C72 C73 -3.5(3)
B1 C71 C72 C73 177.87(18)
C71 C72 C73 C74 1.9(3)
C72 C73 C74 C75 1.2(3)
C73 C74 C75 C76 -2.7(3)
C74 C75 C76 C71 1.0(3)
C72 C71 C76 C75 2.0(3)
B1 C71 C76 C75 -179.33(17)
C32 C31 C36 C35 1.1(3)
C3 C31 C36 C35 179.60(17)
C33 C34 C35 C36 -1.1(3)
C31 C36 C35 C34 0.3(3)
C3 C4 C41 C46 -129.37(19)
C5 C4 C41 C46 56.5(2)
C3 C4 C41 C42 53.6(2)
C5 C4 C41 C42 -120.50(18)
C42 C41 C46 C45 -0.3(3)
C4 C41 C46 C45 -177.22(17)
C41 C46 C45 C44 0.7(3)
C46 C45 C44 C43 -0.7(3)
C45 C44 C43 C42 0.2(3)
C44 C43 C42 C41 0.2(3)
C46 C41 C42 C43 -0.2(3)
C4 C41 C42 C43 176.91(18)
C12 C11 C16 C15 -2.1(3)
C1 C11 C16 C15 178.5(2)
C14 C15 C16 C11 1.1(4)
C5 N1 B1 C71 -132.73(16)
C61 N1 B1 C71 64.9(2)
C5 N1 B1 C1 51.89(18)
C61 N1 B1 C1 -110.45(16)
C72 C71 B1 N1 -169.02(16)
C76 C71 B1 N1 12.4(2)
C72 C71 B1 C1 5.4(3)
C76 C71 B1 C1 -173.20(17)
C2 C1 B1 N1 -69.2(2)
C11 C1 B1 N1 93.19(17)
C2 C1 B1 C71 116.0(2)
C11 C1 B1 C71 -81.6(2)
